data_7102014
loop_
_publ_author_name
'Zheng, Shao-Liang'
'Messerschmidt, Marc'
'Coppens, Philip'

_publ_section_title
;
 Single-crystal-to-single-crystal E--&gt;Z and Z--&gt;E isomerizations
 of 3-chloroacrylic acid within the nanocavities of a supramolecular
 framework.
;
_journal_issue 26
_journal_name_full 'Chemical communications (Cambridge, England)'
_journal_page_first 2735
_journal_page_last 2737
_journal_paper_doi 10.1039/b703378h
_journal_year 2007
_chemical_formula_sum 'C41 H54 Cl O13.5'
_chemical_formula_weight 798.29
_chemical_melting_point ?
_chemical_name_common CECR-E-HClA-2MeOH-1.5H2O@90k
_chemical_name_systematic
;
?
;
_space_group_IT_number 2
_symmetry_cell_setting triclinic
_symmetry_space_group_name_Hall '-P 1'
_symmetry_space_group_name_H-M 'P -1'
_atom_sites_solution_hydrogens geom
_atom_sites_solution_primary direct
_atom_sites_solution_secondary difmap
_audit_creation_method SHELXL-97
_cell_angle_alpha 99.0020(12)
_cell_angle_beta 108.7610(11)
_cell_angle_gamma 95.1928(12)
_cell_formula_units_Z 2
_cell_length_a 11.3821(5)
_cell_length_b 13.2720(5)
_cell_length_c 14.5631(6)
_cell_measurement_reflns_used 865
_cell_measurement_temperature 90(2)
_cell_measurement_theta_max 25
_cell_measurement_theta_min 2.5
_cell_volume 2033.94(14)
_computing_cell_refinement 'Bruker SMART'
_computing_data_collection 'Bruker SMART'
_computing_data_reduction 'Bruker SAINT'
_computing_molecular_graphics 'Bruker SHELXTL'
_computing_publication_material 'Bruker SHELXTL'
_computing_structure_refinement 'SHELXL-97 (Sheldrick, 1997)'
_computing_structure_solution 'SHELXS-97 (Sheldrick, 1990)'
_diffrn_ambient_temperature 90(2)
_diffrn_measured_fraction_theta_full 1.000
_diffrn_measured_fraction_theta_max 1.000
_diffrn_measurement_device_type 'CCD area detector'
_diffrn_measurement_method 'phi and omega scans'
_diffrn_radiation_monochromator graphite
_diffrn_radiation_source 'fine-focus sealed tube'
_diffrn_radiation_type MoK\a
_diffrn_radiation_wavelength 0.71073
_diffrn_reflns_av_R_equivalents 0.0259
_diffrn_reflns_av_sigmaI/netI 0.0235
_diffrn_reflns_limit_h_max 13
_diffrn_reflns_limit_h_min -13
_diffrn_reflns_limit_k_max 15
_diffrn_reflns_limit_k_min -15
_diffrn_reflns_limit_l_max 17
_diffrn_reflns_limit_l_min -17
_diffrn_reflns_number 26025
_diffrn_reflns_theta_full 25.00
_diffrn_reflns_theta_max 25.00
_diffrn_reflns_theta_min 1.51
_exptl_absorpt_coefficient_mu 0.159
_exptl_absorpt_correction_T_max 0.9842
_exptl_absorpt_correction_T_min 0.9749
_exptl_absorpt_correction_type 'empirical SADABS'
_exptl_absorpt_process_details 'Blessing, R. (1995) Acta Crystallogr., A51, 33-38'
_exptl_crystal_colour 'pale yellow'
_exptl_crystal_density_diffrn 1.303
_exptl_crystal_density_method 'not measured'
_exptl_crystal_description block
_exptl_crystal_F_000 850
_exptl_crystal_size_max 0.16
_exptl_crystal_size_mid 0.12
_exptl_crystal_size_min 0.10
_refine_diff_density_max 0.768
_refine_diff_density_min -0.784
_refine_diff_density_rms 0.060
_refine_ls_extinction_method none
_refine_ls_goodness_of_fit_ref 1.061
_refine_ls_hydrogen_treatment mixed
_refine_ls_matrix_type full
_refine_ls_number_parameters 550
_refine_ls_number_reflns 7170
_refine_ls_number_restraints 0
_refine_ls_restrained_S_all 1.061
_refine_ls_R_factor_all 0.0575
_refine_ls_R_factor_gt 0.0491
_refine_ls_shift/su_max 0.000
_refine_ls_shift/su_mean 0.000
_refine_ls_structure_factor_coef Fsqd
_refine_ls_weighting_details 'calc w=1/[\s^2^(Fo^2^)+(0.0694P)^2^+2.3738P] where P=(Fo^2^+2Fc^2^)/3'
_refine_ls_weighting_scheme calc
_refine_ls_wR_factor_gt 0.1351
_refine_ls_wR_factor_ref 0.1422
_reflns_number_gt 6141
_reflns_number_total 7170
_reflns_threshold_expression >2sigma(I)
_cod_data_source_file b703378h.txt
_cod_data_source_block CECR-E-HClA-2MeOH-1.5H2O@90k
_cod_depositor_comments
;
The following automatic conversions were performed:
'_symmetry_cell_setting' value 'Triclinic' changed to 'triclinic'
according to '/home/saulius/struct/CIF-dictionaries/cif_core.dic'
dictionary named 'cif_core.dic' version 2.4.1 from 2010-06-29.

Automatic conversion script
Id: cif_fix_enum 1527 2010-12-29 10:47:43Z saulius 

The following automatic conversions were performed:

'_chemical_melting_point' value 'not measured' was changed to '?' -
the value is undefined or not given.

Automatic conversion script
Id: cif_fix_values 1646 2011-03-28 12:23:43Z adriana 
;
_cod_original_sg_symbol_H-M P-1
_cod_original_formula_sum 'C41 H54 Cl O13.50'
_cod_database_code 7102014

loop_
_symmetry_equiv_pos_as_xyz
'x, y, z'
'-x, -y, -z'

loop_
_atom_site_label
_atom_site_type_symbol
_atom_site_fract_x
_atom_site_fract_y
_atom_site_fract_z
_atom_site_U_iso_or_equiv
_atom_site_adp_type
_atom_site_occupancy
_atom_site_symmetry_multiplicity
_atom_site_calc_flag
_atom_site_refinement_flags
_atom_site_disorder_assembly
_atom_site_disorder_group
O1 O 0.79560(14) 0.60415(13) 0.57907(11) 0.0159(3) Uani 1 1 d . . .
O2 O 0.42052(14) 0.60361(12) 0.31379(12) 0.0166(3) Uani 1 1 d . . .
O3 O 0.32007(14) 0.65539(13) 0.13221(12) 0.0169(3) Uani 1 1 d . . .
O4 O 0.54788(15) 0.61421(12) -0.09572(11) 0.0184(3) Uani 1 1 d . . .
O5 O 0.77449(15) 0.54168(12) -0.03640(11) 0.0179(3) Uani 1 1 d . . .
O6 O 1.14278(14) 0.54125(13) 0.23520(12) 0.0189(3) Uani 1 1 d . . .
O7 O 1.28799(14) 0.59634(11) 0.44273(12) 0.0165(3) Uani 1 1 d . . .
O8 O 1.05166(16) 0.63134(12) 0.65330(11) 0.0185(3) Uani 1 1 d . . .
C1 C 0.78239(19) 0.74386(16) 0.49450(15) 0.0130(4) Uani 1 1 d . . .
C2 C 0.72656(19) 0.65010(16) 0.50524(15) 0.0132(4) Uani 1 1 d . . .
C3 C 0.60648(19) 0.60522(16) 0.44414(15) 0.0140(4) Uani 1 1 d . . .
H3A H 0.5702 0.5416 0.4526 0.017 Uiso 1 1 calc R . .
C4 C 0.53927(19) 0.65388(16) 0.37018(15) 0.0135(4) Uani 1 1 d . . .
C5 C 0.59005(19) 0.74834(15) 0.35695(15) 0.0129(4) Uani 1 1 d . . .
C6 C 0.71172(19) 0.79031(15) 0.42037(15) 0.0131(4) Uani 1 1 d . . .
H6A H 0.7481 0.8542 0.4123 0.016 Uiso 1 1 calc R . .
C7 C 0.51642(19) 0.80077(15) 0.27493(15) 0.0135(4) Uani 1 1 d . . .
H7A H 0.4264 0.7881 0.2699 0.016 Uiso 1 1 calc R . .
C8 C 0.52309(19) 0.75080(15) 0.17504(15) 0.0132(4) Uani 1 1 d . . .
C9 C 0.42365(19) 0.67978(16) 0.10600(15) 0.0145(4) Uani 1 1 d . . .
C10 C 0.4298(2) 0.63466(16) 0.01521(15) 0.0159(4) Uani 1 1 d . . .
H10A H 0.3608 0.5875 -0.0312 0.019 Uiso 1 1 calc R . .
C11 C 0.5373(2) 0.65879(16) -0.00739(15) 0.0148(4) Uani 1 1 d . . .
C12 C 0.63960(19) 0.72893(15) 0.05953(15) 0.0139(4) Uani 1 1 d . . .
C13 C 0.62943(19) 0.77234(15) 0.14950(15) 0.0135(4) Uani 1 1 d . . .
H13A H 0.6986 0.8192 0.1960 0.016 Uiso 1 1 calc R . .
C14 C 0.75795(19) 0.75642(16) 0.03496(15) 0.0146(4) Uani 1 1 d . . .
H14A H 0.7362 0.7296 -0.0375 0.017 Uiso 1 1 calc R . .
C15 C 0.86256(19) 0.69983(16) 0.08778(15) 0.0134(4) Uani 1 1 d . . .
C16 C 0.86353(19) 0.59626(16) 0.05024(15) 0.0144(4) Uani 1 1 d . . .
C17 C 0.9561(2) 0.54235(16) 0.09815(15) 0.0156(4) Uani 1 1 d . . .
H17A H 0.9548 0.4721 0.0713 0.019 Uiso 1 1 calc R . .
C18 C 1.05042(19) 0.59138(16) 0.18538(15) 0.0146(4) Uani 1 1 d . . .
C19 C 1.05408(19) 0.69506(16) 0.22602(15) 0.0127(4) Uani 1 1 d . . .
C20 C 0.95931(19) 0.74630(16) 0.17564(15) 0.0132(4) Uani 1 1 d . . .
H20A H 0.9606 0.8166 0.2025 0.016 Uiso 1 1 calc R . .
C21 C 1.15903(19) 0.74461(15) 0.32214(15) 0.0130(4) Uani 1 1 d . . .
H21A H 1.2359 0.7151 0.3195 0.016 Uiso 1 1 calc R . .
C22 C 1.13103(19) 0.71386(15) 0.41089(15) 0.0133(4) Uani 1 1 d . . .
C23 C 1.19416(19) 0.64409(16) 0.46388(15) 0.0141(4) Uani 1 1 d . . .
C24 C 1.1655(2) 0.61762(16) 0.54334(16) 0.0162(4) Uani 1 1 d . . .
H24A H 1.2087 0.5694 0.5778 0.019 Uiso 1 1 calc R . .
C25 C 1.07409(19) 0.66129(16) 0.57267(15) 0.0147(4) Uani 1 1 d . . .
C26 C 1.01093(19) 0.73354(15) 0.52462(15) 0.0131(4) Uani 1 1 d . . .
C27 C 1.03965(19) 0.75589(15) 0.44313(15) 0.0127(4) Uani 1 1 d . . .
H27A H 0.9944 0.8024 0.4075 0.015 Uiso 1 1 calc R . .
C28 C 0.91619(19) 0.78782(16) 0.56086(15) 0.0138(4) Uani 1 1 d . . .
H28A H 0.9256 0.7715 0.6274 0.017 Uiso 1 1 calc R . .
C29 C 0.5556(2) 0.91870(16) 0.29748(16) 0.0155(4) Uani 1 1 d . . .
H29A H 0.5543 0.9473 0.3641 0.019 Uiso 1 1 calc R . .
H29B H 0.6427 0.9342 0.2983 0.019 Uiso 1 1 calc R . .
C30 C 0.4698(2) 0.97113(17) 0.22197(17) 0.0224(5) Uani 1 1 d . . .
H30A H 0.4974 1.0459 0.2400 0.034 Uiso 1 1 calc R . .
H30B H 0.3834 0.9562 0.2210 0.034 Uiso 1 1 calc R . .
H30C H 0.4733 0.9451 0.1563 0.034 Uiso 1 1 calc R . .
C31 C 0.7940(2) 0.87383(16) 0.05164(16) 0.0175(4) Uani 1 1 d . . .
H31A H 0.8116 0.9044 0.1221 0.021 Uiso 1 1 calc R . .
H31B H 0.8716 0.8893 0.0362 0.021 Uiso 1 1 calc R . .
C32 C 0.6893(2) 0.92270(18) -0.01319(18) 0.0254(5) Uani 1 1 d . . .
H32A H 0.7157 0.9973 -0.0017 0.038 Uiso 1 1 calc R . .
H32B H 0.6133 0.9095 0.0036 0.038 Uiso 1 1 calc R . .
H32C H 0.6718 0.8926 -0.0830 0.038 Uiso 1 1 calc R . .
C33 C 1.1911(2) 0.86220(16) 0.33538(15) 0.0156(4) Uani 1 1 d . . .
H33A H 1.2071 0.8784 0.2760 0.019 Uiso 1 1 calc R . .
H33B H 1.1181 0.8947 0.3410 0.019 Uiso 1 1 calc R . .
C34 C 1.3058(2) 0.90814(17) 0.42674(17) 0.0207(5) Uani 1 1 d . . .
H34A H 1.3222 0.9830 0.4321 0.031 Uiso 1 1 calc R . .
H34B H 1.3788 0.8775 0.4209 0.031 Uiso 1 1 calc R . .
H34C H 1.2899 0.8934 0.4859 0.031 Uiso 1 1 calc R . .
C35 C 0.9453(2) 0.90541(16) 0.57599(16) 0.0168(4) Uani 1 1 d . . .
H35A H 0.9439 0.9245 0.5126 0.020 Uiso 1 1 calc R . .
H35B H 0.8791 0.9368 0.5955 0.020 Uiso 1 1 calc R . .
C36 C 1.0729(2) 0.94899(18) 0.65504(17) 0.0232(5) Uani 1 1 d . . .
H36A H 1.0877 1.0241 0.6619 0.035 Uiso 1 1 calc R . .
H36B H 1.1389 0.9188 0.6356 0.035 Uiso 1 1 calc R . .
H36C H 1.0739 0.9320 0.7184 0.035 Uiso 1 1 calc R . .
O1S O 0.88786(17) 0.14575(15) 0.06741(14) 0.0353(4) Uani 1 1 d . . .
H1S H 0.8482 0.1884 0.1034 0.053 Uiso 1 1 d R . .
C1S C 0.8676(3) 0.1737(2) -0.0268(2) 0.0389(7) Uani 1 1 d . . .
H1S1 H 0.7865 0.1984 -0.0487 0.058 Uiso 1 1 calc R . .
H1S2 H 0.8678 0.1133 -0.0751 0.058 Uiso 1 1 calc R . .
H1S3 H 0.9347 0.2285 -0.0213 0.058 Uiso 1 1 calc R . .
O2S O 0.77954(18) 0.26965(16) 0.16595(14) 0.0407(5) Uani 1 1 d . . .
H2S H 0.8289 0.2908 0.2193 0.061 Uiso 1 1 d R . .
C2S C 0.6778(3) 0.2172(3) 0.1852(2) 0.0456(7) Uani 1 1 d . . .
H2S1 H 0.7107 0.1851 0.2426 0.068 Uiso 1 1 calc R . .
H2S2 H 0.6292 0.1638 0.1274 0.068 Uiso 1 1 calc R . .
H2S3 H 0.6237 0.2666 0.1989 0.068 Uiso 1 1 calc R . .
O1W O 0.3331(9) 0.5301(8) 0.7666(7) 0.0453(14) Uani 0.30 1 d P A 1
H1WA H 0.2673 0.4808 0.7163 0.131 Uiso 0.30 1 d PR A 1
H1WB H 0.3207 0.5637 0.8269 0.131 Uiso 0.30 1 d PR A 1
O2W O 0.2347(2) 0.44834(18) 0.74184(17) 0.0143(5) Uani 0.60 1 d P B 2
H2WA H 0.1878 0.3893 0.7219 0.021 Uiso 0.60 1 d PR B 2
H2WB H 0.2391 0.4666 0.6882 0.021 Uiso 0.60 1 d PR B 2
O3W O 0.3580(2) 0.46328(17) 0.81085(17) 0.0116(5) Uani 0.60 1 d P C 3
H3WA H 0.2789 0.4525 0.8145 0.017 Uiso 0.60 1 d PR C 3
H3WB H 0.3591 0.4891 0.7611 0.017 Uiso 0.60 1 d PR C 3
H1O H 0.759(3) 0.552(3) 0.576(2) 0.039(9) Uiso 1 1 d . . .
H2O H 0.393(3) 0.627(2) 0.263(2) 0.027(7) Uiso 1 1 d . . .
H3O H 0.283(3) 0.609(2) 0.100(2) 0.021(8) Uiso 1 1 d . . .
H40 H 0.484(3) 0.574(3) -0.128(2) 0.040(9) Uiso 1 1 d . . .
H5O H 0.716(3) 0.572(2) -0.052(2) 0.037(9) Uiso 1 1 d . . .
H6O H 1.133(3) 0.485(2) 0.211(2) 0.030(8) Uiso 1 1 d . . .
H7O H 1.292(3) 0.604(2) 0.392(2) 0.024(7) Uiso 1 1 d . . .
H8O H 0.979(3) 0.625(2) 0.643(2) 0.029(8) Uiso 1 1 d . . .
O9 O 1.11774(18) 0.17061(14) 0.17454(15) 0.0354(4) Uani 1 1 d . . .
H9O H 1.025(3) 0.161(2) 0.129(2) 0.029(7) Uiso 1 1 d . . .
O10 O 1.10022(17) 0.33491(13) 0.16707(13) 0.0308(4) Uani 1 1 d . . .
C41 C 1.1633(2) 0.26892(19) 0.19581(17) 0.0261(5) Uani 1 1 d . . .
C42 C 1.2981(2) 0.2950(2) 0.25784(19) 0.0328(6) Uani 1 1 d . . .
H42A H 1.3401 0.3632 0.2687 0.039 Uiso 1 1 calc R . .
C43 C 1.3597(3) 0.2251(3) 0.2978(2) 0.0437(8) Uani 1 1 d . . .
H43A H 1.3178 0.1563 0.2841 0.052 Uiso 1 1 calc R . .
Cl1 Cl 1.51378(7) 0.25368(8) 0.37414(6) 0.0639(3) Uani 1 1 d . . .

loop_
_atom_site_aniso_label
_atom_site_aniso_U_11
_atom_site_aniso_U_22
_atom_site_aniso_U_33
_atom_site_aniso_U_23
_atom_site_aniso_U_13
_atom_site_aniso_U_12
O1 0.0164(8) 0.0160(8) 0.0154(8) 0.0064(6) 0.0037(6) 0.0040(7)
O2 0.0123(7) 0.0184(8) 0.0165(8) 0.0060(6) 0.0008(6) 0.0000(6)
O3 0.0132(8) 0.0175(8) 0.0165(8) -0.0015(7) 0.0036(6) -0.0022(7)
O4 0.0175(8) 0.0225(8) 0.0111(7) -0.0015(6) 0.0028(6) -0.0011(7)
O5 0.0153(8) 0.0180(8) 0.0145(8) -0.0029(6) 0.0002(6) 0.0010(7)
O6 0.0183(8) 0.0135(8) 0.0200(8) -0.0010(7) 0.0009(6) 0.0061(6)
O7 0.0177(8) 0.0188(8) 0.0176(8) 0.0069(6) 0.0094(7) 0.0077(6)
O8 0.0168(9) 0.0267(9) 0.0164(8) 0.0098(6) 0.0075(7) 0.0084(7)
C1 0.0142(10) 0.0136(10) 0.0116(10) -0.0006(8) 0.0056(8) 0.0042(8)
C2 0.0153(10) 0.0153(10) 0.0115(10) 0.0025(8) 0.0068(8) 0.0074(8)
C3 0.0158(10) 0.0126(10) 0.0165(10) 0.0034(8) 0.0088(9) 0.0029(8)
C4 0.0123(10) 0.0150(10) 0.0135(10) 0.0000(8) 0.0058(8) 0.0030(8)
C5 0.0149(10) 0.0134(10) 0.0113(10) 0.0008(8) 0.0055(8) 0.0054(8)
C6 0.0153(10) 0.0111(10) 0.0137(10) 0.0013(8) 0.0062(8) 0.0031(8)
C7 0.0129(10) 0.0129(10) 0.0142(10) 0.0027(8) 0.0037(8) 0.0032(8)
C8 0.0142(10) 0.0116(10) 0.0129(10) 0.0040(8) 0.0020(8) 0.0044(8)
C9 0.0133(10) 0.0151(10) 0.0152(10) 0.0051(8) 0.0037(8) 0.0043(8)
C10 0.0147(10) 0.0164(10) 0.0130(10) 0.0021(8) 0.0004(8) 0.0007(8)
C11 0.0177(11) 0.0153(10) 0.0103(10) 0.0034(8) 0.0023(8) 0.0049(8)
C12 0.0157(10) 0.0131(10) 0.0134(10) 0.0060(8) 0.0036(8) 0.0037(8)
C13 0.0146(10) 0.0113(10) 0.0122(10) 0.0036(8) 0.0007(8) 0.0023(8)
C14 0.0146(10) 0.0168(11) 0.0119(10) 0.0037(8) 0.0036(8) 0.0024(8)
C15 0.0148(10) 0.0155(10) 0.0114(10) 0.0045(8) 0.0061(8) 0.0011(8)
C16 0.0137(10) 0.0171(10) 0.0110(10) 0.0006(8) 0.0044(8) -0.0016(8)
C17 0.0169(11) 0.0135(10) 0.0160(10) -0.0004(8) 0.0068(9) 0.0010(8)
C18 0.0132(10) 0.0166(10) 0.0152(10) 0.0034(8) 0.0061(8) 0.0032(8)
C19 0.0130(10) 0.0150(10) 0.0107(10) 0.0026(8) 0.0052(8) 0.0006(8)
C20 0.0156(10) 0.0125(10) 0.0127(10) 0.0018(8) 0.0070(8) 0.0015(8)
C21 0.0120(10) 0.0131(10) 0.0131(10) 0.0023(8) 0.0033(8) 0.0022(8)
C22 0.0136(10) 0.0111(10) 0.0119(10) -0.0003(8) 0.0018(8) -0.0009(8)
C23 0.0124(10) 0.0131(10) 0.0153(10) 0.0004(8) 0.0039(8) 0.0021(8)
C24 0.0157(10) 0.0155(10) 0.0169(11) 0.0051(8) 0.0033(9) 0.0053(8)
C25 0.0154(10) 0.0163(10) 0.0113(10) 0.0024(8) 0.0036(8) 0.0012(8)
C26 0.0121(10) 0.0121(10) 0.0119(10) -0.0004(8) 0.0014(8) 0.0003(8)
C27 0.0130(10) 0.0101(9) 0.0115(10) 0.0008(8) 0.0005(8) 0.0009(8)
C28 0.0149(10) 0.0146(10) 0.0111(10) 0.0020(8) 0.0033(8) 0.0038(8)
C29 0.0169(10) 0.0121(10) 0.0161(10) 0.0016(8) 0.0037(8) 0.0040(8)
C30 0.0244(12) 0.0170(11) 0.0243(12) 0.0065(9) 0.0041(10) 0.0067(9)
C31 0.0182(11) 0.0174(11) 0.0161(10) 0.0062(9) 0.0039(9) 0.0006(9)
C32 0.0271(13) 0.0204(12) 0.0255(12) 0.0101(10) 0.0020(10) 0.0035(10)
C33 0.0170(11) 0.0142(10) 0.0151(10) 0.0031(8) 0.0048(9) 0.0022(8)
C34 0.0186(11) 0.0174(11) 0.0221(12) 0.0009(9) 0.0040(9) -0.0015(9)
C35 0.0174(11) 0.0141(10) 0.0166(11) -0.0001(8) 0.0039(9) 0.0036(8)
C36 0.0231(12) 0.0176(11) 0.0223(12) -0.0007(9) 0.0015(10) 0.0011(9)
O1S 0.0327(10) 0.0372(10) 0.0322(10) 0.0045(8) 0.0089(8) -0.0022(8)
C1S 0.0318(15) 0.0510(18) 0.0299(14) 0.0088(13) 0.0068(12) -0.0008(13)
O2S 0.0326(10) 0.0561(13) 0.0259(10) 0.0024(9) 0.0044(8) -0.0010(9)
C2S 0.0288(15) 0.066(2) 0.0423(17) 0.0160(15) 0.0092(13) 0.0073(14)
O1W 0.054(3) 0.035(3) 0.020(2) 0.009(2) -0.017(2) -0.020(2)
O2W 0.0136(12) 0.0175(12) 0.0110(11) 0.0057(9) 0.0023(10) 0.0003(10)
O3W 0.0078(11) 0.0081(11) 0.0130(11) 0.0024(9) -0.0048(9) 0.0014(9)
O9 0.0345(11) 0.0233(9) 0.0415(11) 0.0033(8) 0.0049(9) 0.0053(8)
O10 0.0384(10) 0.0201(9) 0.0273(9) 0.0043(7) 0.0026(8) 0.0033(8)
C41 0.0332(14) 0.0268(13) 0.0201(12) 0.0010(10) 0.0132(10) 0.0037(11)
C42 0.0306(14) 0.0412(15) 0.0249(13) -0.0042(11) 0.0122(11) 0.0045(12)
C43 0.0324(15) 0.0525(19) 0.0355(16) -0.0131(14) 0.0059(13) 0.0116(14)
Cl1 0.0322(4) 0.0883(7) 0.0479(5) -0.0242(4) -0.0023(3) 0.0176(4)

loop_
_atom_type_symbol
_atom_type_description
_atom_type_scat_dispersion_real
_atom_type_scat_dispersion_imag
_atom_type_scat_source
C C 0.0033 0.0016 'International Tables Vol C Tables 4.2.6.8 and 6.1.1.4'
H H 0.0000 0.0000 'International Tables Vol C Tables 4.2.6.8 and 6.1.1.4'
O O 0.0106 0.0060 'International Tables Vol C Tables 4.2.6.8 and 6.1.1.4'
Cl Cl 0.1484 0.1585 'International Tables Vol C Tables 4.2.6.8 and 6.1.1.4'

loop_
_geom_angle_atom_site_label_1
_geom_angle_atom_site_label_2
_geom_angle_atom_site_label_3
_geom_angle
C6 C1 C2 117.08(19)
C6 C1 C28 123.54(18)
C2 C1 C28 119.35(18)
O1 C2 C3 121.20(19)
O1 C2 C1 117.38(18)
C3 C2 C1 121.42(19)
C2 C3 C4 119.67(19)
O2 C4 C3 115.33(18)
O2 C4 C5 123.39(18)
C3 C4 C5 121.27(19)
C6 C5 C4 116.84(18)
C6 C5 C7 122.11(18)
C4 C5 C7 121.02(18)
C1 C6 C5 123.71(19)
C5 C7 C8 110.77(16)
C5 C7 C29 113.27(17)
C8 C7 C29 111.79(17)
C13 C8 C9 117.03(19)
C13 C8 C7 121.54(18)
C9 C8 C7 121.43(18)
O3 C9 C10 121.35(19)
O3 C9 C8 117.32(18)
C10 C9 C8 121.32(19)
C11 C10 C9 119.71(19)
O4 C11 C10 121.42(19)
O4 C11 C12 117.51(19)
C10 C11 C12 121.07(19)
C13 C12 C11 117.32(19)
C13 C12 C14 121.28(18)
C11 C12 C14 121.40(18)
C12 C13 C8 123.53(19)
C15 C14 C12 110.70(16)
C15 C14 C31 114.95(17)
C12 C14 C31 111.15(17)
C20 C15 C16 116.78(19)
C20 C15 C14 122.78(18)
C16 C15 C14 120.43(18)
O5 C16 C17 115.79(18)
O5 C16 C15 122.66(19)
C17 C16 C15 121.55(19)
C16 C17 C18 119.84(19)
O6 C18 C17 121.82(19)
O6 C18 C19 117.23(18)
C17 C18 C19 120.94(19)
C20 C19 C18 117.37(19)
C20 C19 C21 123.93(18)
C18 C19 C21 118.70(18)
C19 C20 C15 123.52(19)
C19 C21 C22 110.79(16)
C19 C21 C33 113.75(17)
C22 C21 C33 111.97(16)
C27 C22 C23 116.60(18)
C27 C22 C21 120.51(18)
C23 C22 C21 122.89(18)
O7 C23 C24 114.66(18)
O7 C23 C22 124.15(19)
C24 C23 C22 121.19(19)
C23 C24 C25 120.18(19)
C24 C25 O8 116.63(18)
C24 C25 C26 121.14(19)
O8 C25 C26 122.21(19)
C25 C26 C27 116.97(19)
C25 C26 C28 121.56(18)
C27 C26 C28 121.46(18)
C26 C27 C22 123.85(19)
C1 C28 C35 113.49(17)
C1 C28 C26 111.00(16)
C35 C28 C26 112.05(17)
C30 C29 C7 112.48(17)
C32 C31 C14 111.45(18)
C34 C33 C21 112.54(17)
C36 C35 C28 112.30(18)
O10 C41 O9 122.9(2)
O10 C41 C42 122.0(2)
O9 C41 C42 115.1(2)
C43 C42 C41 120.8(3)
C42 C43 Cl1 122.1(3)

loop_
_geom_bond_atom_site_label_1
_geom_bond_atom_site_label_2
_geom_bond_distance
O1 C2 1.376(2)
O2 C4 1.378(3)
O3 C9 1.378(3)
O4 C11 1.376(3)
O5 C16 1.379(3)
O6 C18 1.364(3)
O7 C23 1.382(3)
O8 C25 1.387(3)
C1 C6 1.390(3)
C1 C2 1.399(3)
C1 C28 1.520(3)
C2 C3 1.385(3)
C3 C4 1.393(3)
C4 C5 1.400(3)
C5 C6 1.399(3)
C5 C7 1.528(3)
C7 C8 1.530(3)
C7 C29 1.541(3)
C8 C13 1.395(3)
C8 C9 1.400(3)
C9 C10 1.390(3)
C10 C11 1.389(3)
C11 C12 1.401(3)
C12 C13 1.391(3)
C12 C14 1.529(3)
C14 C15 1.525(3)
C14 C31 1.535(3)
C15 C20 1.398(3)
C15 C16 1.400(3)
C16 C17 1.389(3)
C17 C18 1.389(3)
C18 C19 1.402(3)
C19 C20 1.394(3)
C19 C21 1.521(3)
C21 C22 1.531(3)
C21 C33 1.537(3)
C22 C27 1.397(3)
C22 C23 1.399(3)
C23 C24 1.385(3)
C24 C25 1.385(3)
C25 C26 1.392(3)
C26 C27 1.395(3)
C26 C28 1.532(3)
C28 C35 1.532(3)
C29 C30 1.523(3)
C31 C32 1.530(3)
C33 C34 1.527(3)
C35 C36 1.528(3)
O1S C1S 1.431(3)
O2S C2S 1.424(4)
O9 C41 1.310(3)
O10 C41 1.222(3)
C41 C42 1.484(4)
C42 C43 1.309(4)
C43 Cl1 1.717(3)

loop_
_geom_hbond_atom_site_label_D
_geom_hbond_atom_site_label_H
_geom_hbond_atom_site_label_A
_geom_hbond_distance_DH
_geom_hbond_distance_HA
_geom_hbond_distance_DA
_geom_hbond_angle_DHA
_geom_hbond_site_symmetry_A
O1S H1S O2S 0.95 1.70 2.655(3) 177.3 .
O2S H2S O8 0.79 1.97 2.749(3) 169.6 2_766
O1 H1O O7 0.76(3) 1.94(3) 2.678(2) 162(3) 2_766
O2 H2O O3 0.82(3) 1.93(3) 2.746(2) 170(3) .
O3 H3O O5 0.72(3) 2.02(3) 2.707(2) 162(3) 2_665
O5 H5O O4 0.80(3) 1.98(3) 2.757(2) 166(3) .
O6 H6O O10 0.75(3) 1.96(3) 2.705(2) 170(3) .
O7 H7O O2 0.77(3) 2.13(3) 2.768(2) 141(3) 1_655
O7 H7O O6 0.77(3) 2.34(3) 2.877(2) 128(3) .
O8 H8O O1 0.79(3) 1.97(3) 2.730(2) 164(3) .
O9 H9O O1S 1.04(3) 1.50(3) 2.539(3) 177(3) .

loop_
_geom_torsion_atom_site_label_1
_geom_torsion_atom_site_label_2
_geom_torsion_atom_site_label_3
_geom_torsion_atom_site_label_4
_geom_torsion
C6 C1 C2 O1 -179.44(17)
C28 C1 C2 O1 2.4(3)
C6 C1 C2 C3 0.5(3)
C28 C1 C2 C3 -177.69(18)
O1 C2 C3 C4 179.98(17)
C1 C2 C3 C4 0.1(3)
C2 C3 C4 O2 -179.57(17)
C2 C3 C4 C5 -0.8(3)
O2 C4 C5 C6 179.62(18)
C3 C4 C5 C6 1.0(3)
O2 C4 C5 C7 -2.0(3)
C3 C4 C5 C7 179.31(18)
C2 C1 C6 C5 -0.3(3)
C28 C1 C6 C5 177.78(18)
C4 C5 C6 C1 -0.4(3)
C7 C5 C6 C1 -178.72(18)
C6 C5 C7 C8 99.4(2)
C4 C5 C7 C8 -78.9(2)
C6 C5 C7 C29 -27.1(3)
C4 C5 C7 C29 154.62(18)
C5 C7 C8 C13 -77.7(2)
C29 C7 C8 C13 49.7(3)
C5 C7 C8 C9 101.0(2)
C29 C7 C8 C9 -131.7(2)
C13 C8 C9 O3 177.76(17)
C7 C8 C9 O3 -1.0(3)
C13 C8 C9 C10 -1.4(3)
C7 C8 C9 C10 179.86(18)
O3 C9 C10 C11 -178.04(18)
C8 C9 C10 C11 1.1(3)
C9 C10 C11 O4 178.74(18)
C9 C10 C11 C12 -0.7(3)
O4 C11 C12 C13 -178.82(17)
C10 C11 C12 C13 0.6(3)
O4 C11 C12 C14 1.0(3)
C10 C11 C12 C14 -179.61(18)
C11 C12 C13 C8 -1.0(3)
C14 C12 C13 C8 179.22(18)
C9 C8 C13 C12 1.4(3)
C7 C8 C13 C12 -179.87(18)
C13 C12 C14 C15 77.5(2)
C11 C12 C14 C15 -102.3(2)
C13 C12 C14 C31 -51.6(2)
C11 C12 C14 C31 128.7(2)
C12 C14 C15 C20 -99.0(2)
C31 C14 C15 C20 27.9(3)
C12 C14 C15 C16 79.5(2)
C31 C14 C15 C16 -153.55(19)
C20 C15 C16 O5 -179.19(18)
C14 C15 C16 O5 2.2(3)
C20 C15 C16 C17 0.1(3)
C14 C15 C16 C17 -178.49(18)
O5 C16 C17 C18 179.32(18)
C15 C16 C17 C18 0.0(3)
C16 C17 C18 O6 179.63(18)
C16 C17 C18 C19 -0.2(3)
O6 C18 C19 C20 -179.56(17)
C17 C18 C19 C20 0.2(3)
O6 C18 C19 C21 -0.3(3)
C17 C18 C19 C21 179.54(18)
C18 C19 C20 C15 -0.1(3)
C21 C19 C20 C15 -179.40(18)
C16 C15 C20 C19 0.0(3)
C14 C15 C20 C19 178.55(18)
C20 C19 C21 C22 100.1(2)
C18 C19 C21 C22 -79.1(2)
C20 C19 C21 C33 -27.1(3)
C18 C19 C21 C33 153.69(18)
C19 C21 C22 C27 -73.6(2)
C33 C21 C22 C27 54.5(2)
C19 C21 C22 C23 106.7(2)
C33 C21 C22 C23 -125.1(2)
C27 C22 C23 O7 -179.25(18)
C21 C22 C23 O7 0.4(3)
C27 C22 C23 C24 0.8(3)
C21 C22 C23 C24 -179.52(19)
O7 C23 C24 C25 179.22(18)
C22 C23 C24 C25 -0.8(3)
C23 C24 C25 O8 -179.53(19)
C23 C24 C25 C26 -1.2(3)
C24 C25 C26 C27 3.0(3)
O8 C25 C26 C27 -178.72(18)
C24 C25 C26 C28 -175.73(19)
O8 C25 C26 C28 2.6(3)
C25 C26 C27 C22 -3.1(3)
C28 C26 C27 C22 175.65(18)
C23 C22 C27 C26 1.2(3)
C21 C22 C27 C26 -178.46(18)
C6 C1 C28 C35 28.0(3)
C2 C1 C28 C35 -153.92(18)
C6 C1 C28 C26 -99.2(2)
C2 C1 C28 C26 78.8(2)
C25 C26 C28 C1 -104.6(2)
C27 C26 C28 C1 76.7(2)
C25 C26 C28 C35 127.4(2)
C27 C26 C28 C35 -51.3(3)
C5 C7 C29 C30 -172.23(18)
C8 C7 C29 C30 61.8(2)
C15 C14 C31 C32 173.34(18)
C12 C14 C31 C32 -59.9(2)
C19 C21 C33 C34 -173.77(17)
C22 C21 C33 C34 59.7(2)
C1 C28 C35 C36 171.18(18)
C26 C28 C35 C36 -62.1(2)
O10 C41 C42 C43 171.5(3)
O9 C41 C42 C43 -8.4(4)
C41 C42 C43 Cl1 -177.23(19)
